data_7011114
loop_
_publ_author_name
'Tercero, Javier'
'Diaz, Carmen'
'Ribas, Juan'
'Mah\'ia, Jos\'e'
'Maestro, Miguel'
'Solans, X.'

_publ_section_title
;
 Synthesis, characterization, and magnetic properties of new complexes
 based on self-assembled homotrinuclear units CuII--CuII--CuII
;
_journal_issue 9
_journal_name_full 'Journal of the Chemical Society, Dalton Transactions'
_journal_page_first 2040
_journal_paper_doi 10.1039/b107851h
_journal_year 2002
_chemical_formula_sum 'C20 H44 Cl Cu3 N7 O13 Se'
_chemical_formula_weight 895.65
_chemical_name_systematic
;
?
;
_space_group_IT_number 19
_symmetry_cell_setting orthorhombic
_symmetry_space_group_name_Hall 'P 2ac 2ab'
_symmetry_space_group_name_H-M 'P 21 21 21'
_atom_sites_solution_hydrogens geom
_atom_sites_solution_primary direct
_atom_sites_solution_secondary difmap
_audit_creation_method SHELXL-97
_cell_angle_alpha 90.00
_cell_angle_beta 90.00
_cell_angle_gamma 90.00
_cell_formula_units_Z 4
_cell_length_a 12.4380(13)
_cell_length_b 14.4721(14)
_cell_length_c 19.130(2)
_cell_measurement_temperature 293(2)
_cell_volume 3443.5(6)
_computing_cell_refinement 'Bruker SAINT'
_computing_data_collection 'Bruker SMART'
_computing_data_reduction 'Bruker SHELXTL'
_computing_molecular_graphics 'Bruker SHELXTL'
_computing_publication_material 'Bruker SHELXTL'
_computing_structure_refinement 'SHELXL-97 (Sheldrick, 1997)'
_computing_structure_solution 'SHELXS-97 (Sheldrick, 1990)'
_diffrn_ambient_temperature 293(2)
_diffrn_measured_fraction_theta_full 0.966
_diffrn_measured_fraction_theta_max 0.966
_diffrn_measurement_device_type 'CCD area detector'
_diffrn_measurement_method 'phi and omega scans'
_diffrn_radiation_monochromator graphite
_diffrn_radiation_source 'fine-focus sealed tube'
_diffrn_radiation_type MoK\a
_diffrn_radiation_wavelength 0.71073
_diffrn_reflns_av_R_equivalents 0.0587
_diffrn_reflns_av_sigmaI/netI 0.0680
_diffrn_reflns_limit_h_max 17
_diffrn_reflns_limit_h_min -17
_diffrn_reflns_limit_k_max 10
_diffrn_reflns_limit_k_min -19
_diffrn_reflns_limit_l_max 26
_diffrn_reflns_limit_l_min -27
_diffrn_reflns_number 26835
_diffrn_reflns_theta_full 30.52
_diffrn_reflns_theta_max 30.52
_diffrn_reflns_theta_min 1.76
_diffrn_standards_decay_% 0.5
_exptl_absorpt_coefficient_mu 3.037
_exptl_absorpt_correction_T_max 0.5173
_exptl_absorpt_correction_T_min 0.3120
_exptl_absorpt_correction_type Semi-empirical
_exptl_absorpt_process_details Sadabs
_exptl_crystal_colour Green
_exptl_crystal_density_diffrn 1.728
_exptl_crystal_density_method 'not measured'
_exptl_crystal_description prism
_exptl_crystal_F_000 1820
_exptl_crystal_size_max 0.50
_exptl_crystal_size_mid 0.25
_exptl_crystal_size_min 0.25
_refine_diff_density_max 0.846
_refine_diff_density_min -0.373
_refine_diff_density_rms 0.061
_refine_ls_abs_structure_details 'Flack H D (1983), Acta Cryst. A39, 876-881'
_refine_ls_abs_structure_Flack 0.019(9)
_refine_ls_extinction_method none
_refine_ls_goodness_of_fit_ref 0.910
_refine_ls_hydrogen_treatment mixed
_refine_ls_matrix_type full
_refine_ls_number_parameters 406
_refine_ls_number_reflns 9939
_refine_ls_number_restraints 19
_refine_ls_restrained_S_all 0.939
_refine_ls_R_factor_all 0.0745
_refine_ls_R_factor_gt 0.0326
_refine_ls_shift/su_max 0.002
_refine_ls_shift/su_mean 0.000
_refine_ls_structure_factor_coef Fsqd
_refine_ls_weighting_details 'w=1/[\s^2^(Fo^2^)+(0.0331P)^2^+0.0000P] where P=(Fo^2^+2Fc^2^)/3'
_refine_ls_weighting_scheme calc
_refine_ls_wR_factor_gt 0.0674
_refine_ls_wR_factor_ref 0.0756
_reflns_number_gt 6222
_reflns_number_total 9939
_reflns_threshold_expression >2sigma(I)
_cod_data_source_file b107851h.txt
_cod_data_source_block complex_2_at_293_K
_cod_depositor_comments
;
The following automatic conversions were performed:
'_symmetry_cell_setting' value 'Orthorhombic' changed to 'orthorhombic'
according to '/home/saulius/struct/CIF-dictionaries/cif_core.dic'
dictionary named 'cif_core.dic' version 2.4.1 from 2010-06-29.

Automatic conversion script
Id: cif_fix_enum 1527 2010-12-29 10:47:43Z saulius 

The following automatic conversions were performed:

'_refine_ls_weighting_scheme' value 'calc
w=1/[\s^2^(Fo^2^)+(0.0331P)^2^+0.0000P] where P=(Fo^2^+2Fc^2^)/3' was
changed to 'calc'. New tag '_refine_ls_weighting_details' was
created. The value of the new tag was set to
'w=1/[\s^2^(Fo^2^)+(0.0331P)^2^+0.0000P] where P=(Fo^2^+2Fc^2^)/3'.

Automatic conversion script
Id: cif_fix_values 3143 2015-03-26 13:38:13Z robertas 
;
_cod_original_sg_symbol_H-M P212121
_cod_database_code 7011114

loop_
_symmetry_equiv_pos_as_xyz
'x, y, z'
'-x+1/2, -y, z+1/2'
'-x, y+1/2, -z+1/2'
'x+1/2, -y+1/2, -z'

loop_
_atom_site_label
_atom_site_type_symbol
_atom_site_fract_x
_atom_site_fract_y
_atom_site_fract_z
_atom_site_U_iso_or_equiv
_atom_site_adp_type
_atom_site_occupancy
_atom_site_calc_flag
_atom_site_refinement_flags
_atom_site_disorder_assembly
_atom_site_disorder_group
Se Se 0.83490(3) 0.64178(3) 0.61793(2) 0.06365(12) Uani 1 d . . .
Cu1 Cu 0.16995(3) 0.58005(3) 1.12199(2) 0.04400(10) Uani 1 d . . .
Cu2 Cu 0.52764(3) 0.46689(3) 1.01356(2) 0.04322(11) Uani 1 d . . .
Cu3 Cu 0.82320(3) 0.42571(3) 0.82286(2) 0.04623(11) Uani 1 d . . .
O1 O 0.22516(16) 0.46430(17) 1.08028(12) 0.0434(5) Uani 1 d . . .
O2 O 0.32617(17) 0.61646(15) 1.12293(12) 0.0457(5) Uani 1 d . . .
O3 O 0.47841(18) 0.57046(17) 1.07458(12) 0.0472(6) Uani 1 d . . .
O4 O 0.66148(18) 0.53093(17) 0.98202(12) 0.0489(5) Uani 1 d . . .
O5 O 0.68668(18) 0.36515(16) 0.84948(12) 0.0472(6) Uani 1 d . . .
O6 O 0.78916(19) 0.51283(19) 0.90277(14) 0.0614(8) Uani 1 d . . .
O7 O 0.1514(2) 0.6432(2) 1.01069(15) 0.0749(8) Uani 1 d . . .
O8 O 0.7941(3) 0.6878(2) 0.0187(2) 0.0954(10) Uani 1 d . . .
O9 O 0.9857(3) 0.7314(3) 0.95483(19) 0.0957(11) Uani 1 d . . .
N1 N 0.1254(2) 0.6895(2) 1.17791(15) 0.0431(7) Uani 1 d . . .
N2 N 0.0240(2) 0.5258(2) 1.14113(15) 0.0471(7) Uani 1 d . . .
N3 N 0.38571(19) 0.41543(19) 1.03131(13) 0.0348(6) Uani 1 d . . .
N4 N 0.5633(2) 0.37972(18) 0.94019(14) 0.0391(6) Uani 1 d . . .
N5 N 0.8717(2) 0.3150(2) 0.76490(14) 0.0420(7) Uani 1 d . . .
N6 N 0.9801(2) 0.4624(2) 0.82689(15) 0.0455(7) Uani 1 d . . .
N7 N 0.7764(3) 0.5242(3) 0.7383(2) 0.0669(9) Uani 1 d . . .
C1 C 0.0102(3) 0.6735(3) 1.1949(3) 0.0760(14) Uani 1 d . . .
H1 H -0.0020 0.6957 1.2421 0.091 Uiso 1 calc R . .
H1A H -0.0324 0.7119 1.1639 0.091 Uiso 1 calc R . .
C2 C -0.0276(4) 0.5897(4) 1.1912(4) 0.122(2) Uani 1 d . . .
H2 H -0.1033 0.5937 1.1795 0.146 Uiso 1 calc R . .
H2A H -0.0227 0.5623 1.2374 0.146 Uiso 1 calc R . .
C3 C 0.1898(3) 0.7018(3) 1.2409(2) 0.0667(12) Uani 1 d . . .
H3 H 0.1851 0.6472 1.2693 0.080 Uiso 1 calc R . .
H3A H 0.1633 0.7539 1.2668 0.080 Uiso 1 calc R . .
H3B H 0.2634 0.7124 1.2282 0.080 Uiso 1 calc R . .
C4 C 0.1392(4) 0.7745(3) 1.1379(3) 0.0875(16) Uani 1 d . . .
H4 H 0.0990 0.7704 1.0951 0.105 Uiso 1 calc R . .
H4A H 0.2140 0.7831 1.1273 0.105 Uiso 1 calc R . .
H4B H 0.1137 0.8260 1.1648 0.105 Uiso 1 calc R . .
C5 C -0.0351(4) 0.5077(4) 1.0760(3) 0.0853(15) Uani 1 d . . .
H5 H -0.0432 0.5643 1.0504 0.102 Uiso 1 calc R . .
H5A H -0.1047 0.4831 1.0869 0.102 Uiso 1 calc R . .
H5B H 0.0041 0.4639 1.0482 0.102 Uiso 1 calc R . .
C6 C 0.0307(4) 0.4371(3) 1.1765(2) 0.0757(13) Uani 1 d . . .
H6 H 0.0666 0.4447 1.2205 0.091 Uiso 1 calc R . .
H6A H 0.0702 0.3944 1.1479 0.091 Uiso 1 calc R . .
H6B H -0.0405 0.4136 1.1843 0.091 Uiso 1 calc R . .
C7 C 0.3247(2) 0.4712(2) 1.06507(16) 0.0360(7) Uani 1 d . . .
C8 C 0.3813(2) 0.5588(2) 1.08860(15) 0.0315(7) Uani 1 d . . .
C9 C 0.3410(3) 0.3319(2) 1.00074(16) 0.0406(8) Uani 1 d . . .
H9 H 0.2978 0.3482 0.9604 0.049 Uiso 1 calc R . .
H9A H 0.2944 0.3021 1.0346 0.049 Uiso 1 calc R . .
C10 C 0.4277(3) 0.2654(3) 0.9788(2) 0.0545(10) Uani 1 d . . .
H10 H 0.3938 0.2085 0.9636 0.065 Uiso 1 calc R . .
H10A H 0.4713 0.2509 1.0194 0.065 Uiso 1 calc R . .
C11 C 0.5023(3) 0.2992(2) 0.92027(18) 0.0457(9) Uani 1 d . . .
H11 H 0.5515 0.2499 0.9078 0.055 Uiso 1 calc R . .
H11A H 0.4595 0.3137 0.8793 0.055 Uiso 1 calc R . .
C12 C 0.6462(2) 0.4043(2) 0.90402(18) 0.0415(8) Uani 1 d . . .
C13 C 0.7023(2) 0.4892(2) 0.93148(18) 0.0397(8) Uani 1 d . . .
C14 C 0.9909(3) 0.3247(3) 0.7560(2) 0.0529(10) Uani 1 d . . .
H14 H 1.0272 0.2885 0.7915 0.063 Uiso 1 calc R . .
H14A H 1.0115 0.3006 0.7106 0.063 Uiso 1 calc R . .
C15 C 1.0250(3) 0.4210(3) 0.7614(2) 0.0555(10) Uani 1 d . . .
H15 H 0.9996 0.4554 0.7211 0.067 Uiso 1 calc R . .
H15A H 1.1028 0.4243 0.7623 0.067 Uiso 1 calc R . .
C16 C 0.8498(4) 0.2265(3) 0.8004(3) 0.0761(13) Uani 1 d . . .
H16 H 0.8821 0.2271 0.8460 0.091 Uiso 1 calc R . .
H16A H 0.8796 0.1767 0.7734 0.091 Uiso 1 calc R . .
H16B H 0.7736 0.2180 0.8048 0.091 Uiso 1 calc R . .
C17 C 0.8216(3) 0.3164(3) 0.6957(2) 0.0647(11) Uani 1 d . . .
H17 H 0.8372 0.3741 0.6731 0.078 Uiso 1 calc R . .
H17A H 0.7452 0.3094 0.7005 0.078 Uiso 1 calc R . .
H17B H 0.8497 0.2665 0.6681 0.078 Uiso 1 calc R . .
C18 C 1.0294(4) 0.4268(4) 0.8899(3) 0.0971(16) Uani 1 d . . .
H18 H 1.0216 0.3608 0.8912 0.117 Uiso 1 calc R . .
H18A H 0.9948 0.4534 0.9300 0.117 Uiso 1 calc R . .
H18B H 1.1043 0.4425 0.8903 0.117 Uiso 1 calc R . .
C19 C 0.9960(3) 0.5647(3) 0.8261(2) 0.0685(12) Uani 1 d . . .
H19 H 0.9646 0.5901 0.7845 0.082 Uiso 1 calc R . .
H19A H 1.0715 0.5784 0.8270 0.082 Uiso 1 calc R . .
H19B H 0.9620 0.5914 0.8664 0.082 Uiso 1 calc R . .
C20 C 0.8001(3) 0.5693(3) 0.6920(2) 0.0513(9) Uani 1 d . . .
Cl Cl 0.84449(9) 0.93020(9) 0.13014(6) 0.0715(3) Uani 1 d D . .
O11 O 0.9441(3) 0.9667(3) 0.1277(2) 0.1326(15) Uani 1 d D . .
O12 O 0.7788(4) 0.9367(4) 0.0755(2) 0.156(2) Uani 1 d D . .
O13 O 0.8467(4) 0.8475(3) 0.1667(3) 0.1354(15) Uani 1 d D . .
O14 O 0.7931(3) 0.9870(3) 0.1855(3) 0.157(2) Uani 1 d D . .

loop_
_atom_site_aniso_label
_atom_site_aniso_U_11
_atom_site_aniso_U_22
_atom_site_aniso_U_33
_atom_site_aniso_U_23
_atom_site_aniso_U_13
_atom_site_aniso_U_12
Se 0.0661(2) 0.0626(3) 0.0622(2) 0.0019(2) 0.0032(2) 0.0019(2)
Cu1 0.03730(19) 0.0446(2) 0.0501(2) -0.0104(2) 0.0041(2) 0.0001(2)
Cu2 0.0401(2) 0.0423(2) 0.0472(2) -0.0110(2) 0.00937(18) -0.0041(2)
Cu3 0.0433(2) 0.0473(3) 0.0480(2) -0.0075(2) 0.0097(2) -0.0037(2)
O1 0.0365(11) 0.0421(13) 0.0515(14) -0.0080(12) 0.0059(10) -0.0022(11)
O2 0.0391(11) 0.0462(13) 0.0518(13) -0.0118(12) 0.0075(12) 0.0017(11)
O3 0.0406(12) 0.0479(14) 0.0532(14) -0.0145(12) 0.0068(11) -0.0039(12)
O4 0.0470(12) 0.0464(13) 0.0532(13) -0.0123(13) 0.0123(12) -0.0069(13)
O5 0.0450(13) 0.0482(15) 0.0482(13) -0.0112(12) 0.0088(11) -0.0015(12)
O6 0.0553(14) 0.0581(18) 0.0707(19) -0.0173(14) 0.0178(13) -0.0106(14)
O7 0.0792(19) 0.080(2) 0.0654(18) 0.0056(17) -0.0019(15) 0.0093(17)
O8 0.096(2) 0.083(2) 0.107(3) -0.004(2) -0.013(2) -0.005(2)
O9 0.098(2) 0.086(2) 0.103(3) -0.002(2) -0.011(2) 0.012(2)
N1 0.0380(14) 0.0455(18) 0.0459(16) -0.0051(15) 0.0038(13) 0.0028(12)
N2 0.0397(14) 0.0472(18) 0.0544(18) -0.0034(15) 0.0057(13) 0.0005(15)
N3 0.0343(12) 0.0326(15) 0.0376(15) -0.0047(12) 0.0018(11) -0.0012(12)
N4 0.0356(14) 0.0352(15) 0.0467(16) -0.0048(13) 0.0079(12) -0.0035(12)
N5 0.0387(14) 0.0469(18) 0.0402(16) -0.0017(14) 0.0057(12) -0.0022(13)
N6 0.0447(15) 0.0492(18) 0.0426(16) -0.0011(15) 0.0032(13) -0.0029(14)
N7 0.066(2) 0.064(2) 0.071(2) -0.001(2) -0.0020(18) 0.003(2)
C1 0.051(2) 0.078(4) 0.098(4) -0.024(3) 0.018(2) -0.002(2)
C2 0.086(4) 0.094(5) 0.185(7) -0.041(5) 0.063(4) -0.015(4)
C3 0.065(3) 0.076(3) 0.059(3) -0.018(2) 0.004(2) 0.004(2)
C4 0.104(4) 0.071(3) 0.088(4) -0.001(3) 0.007(3) 0.009(3)
C5 0.085(3) 0.090(4) 0.081(3) 0.017(3) -0.015(3) -0.015(3)
C6 0.082(3) 0.074(3) 0.071(3) 0.002(3) 0.002(3) -0.007(3)
C7 0.0338(14) 0.0360(17) 0.0382(16) -0.0013(15) -0.0017(14) 0.0031(17)
C8 0.0307(14) 0.0290(18) 0.0347(16) -0.0078(13) 0.0010(13) 0.0029(13)
C9 0.0407(17) 0.0385(18) 0.0425(19) -0.0080(14) 0.0026(15) -0.0025(15)
C10 0.054(2) 0.047(2) 0.063(3) -0.003(2) 0.003(2) -0.0026(18)
C11 0.054(2) 0.039(2) 0.044(2) -0.0106(17) 0.0132(16) -0.0065(16)
C12 0.0406(17) 0.040(2) 0.0436(19) -0.0030(16) 0.0044(15) -0.0003(15)
C13 0.0366(16) 0.041(2) 0.0419(19) -0.0101(16) 0.0076(14) -0.0040(15)
C14 0.0419(18) 0.059(3) 0.058(2) -0.0074(19) 0.0059(16) 0.0049(18)
C15 0.0469(19) 0.064(3) 0.056(2) -0.004(2) 0.0095(18) 0.006(2)
C16 0.080(3) 0.067(3) 0.081(3) -0.008(3) 0.011(3) 0.002(2)
C17 0.068(2) 0.063(3) 0.063(3) -0.006(2) -0.004(2) 0.000(2)
C18 0.093(3) 0.115(4) 0.084(4) 0.011(3) -0.010(3) -0.012(4)
C19 0.068(3) 0.065(3) 0.072(3) -0.004(2) 0.000(2) -0.011(2)
C20 0.0437(19) 0.054(2) 0.056(2) -0.002(2) -0.0016(17) 0.0023(18)
Cl 0.0646(6) 0.0727(8) 0.0771(7) 0.0155(6) -0.0091(6) -0.0069(6)
O11 0.108(3) 0.157(4) 0.133(4) 0.034(3) -0.007(3) -0.023(3)
O12 0.142(4) 0.205(6) 0.120(4) 0.042(4) -0.007(3) -0.024(4)
O13 0.128(3) 0.117(3) 0.161(4) 0.032(3) -0.004(3) -0.012(3)
O14 0.110(3) 0.162(5) 0.200(5) -0.068(5) -0.022(3) 0.019(3)

loop_
_atom_type_symbol
_atom_type_description
_atom_type_scat_dispersion_real
_atom_type_scat_dispersion_imag
_atom_type_scat_source
C C 0.0033 0.0016 'International Tables Vol C Tables 4.2.6.8 and 6.1.1.4'
H H 0.0000 0.0000 'International Tables Vol C Tables 4.2.6.8 and 6.1.1.4'
N N 0.0061 0.0033 'International Tables Vol C Tables 4.2.6.8 and 6.1.1.4'
O O 0.0106 0.0060 'International Tables Vol C Tables 4.2.6.8 and 6.1.1.4'
Cl Cl 0.1484 0.1585 'International Tables Vol C Tables 4.2.6.8 and 6.1.1.4'
Cu Cu 0.3201 1.2651 'International Tables Vol C Tables 4.2.6.8 and 6.1.1.4'
Se Se -0.0929 2.2259 'International Tables Vol C Tables 4.2.6.8 and 6.1.1.4'

loop_
_geom_angle_atom_site_label_1
_geom_angle_atom_site_label_2
_geom_angle_atom_site_label_3
_geom_angle
_geom_angle_site_symmetry_1
_geom_angle_site_symmetry_3
_geom_angle_publ_flag
O1 Cu1 N1 170.87(11) . . ?
O1 Cu1 N2 93.22(11) . . ?
N1 Cu1 N2 87.80(12) . . ?
O1 Cu1 O2 83.70(9) . . ?
N1 Cu1 O2 93.18(10) . . ?
N2 Cu1 O2 166.29(11) . . ?
O1 Cu1 O7 89.88(10) . . ?
N1 Cu1 O7 98.72(11) . . ?
N2 Cu1 O7 103.30(11) . . ?
O2 Cu1 O7 90.08(10) . . ?
N4 Cu2 N3 94.86(11) . . ?
N4 Cu2 O3 169.18(11) . . ?
N3 Cu2 O3 84.67(10) . . ?
N4 Cu2 O4 83.84(10) . . ?
N3 Cu2 O4 170.35(11) . . ?
O3 Cu2 O4 94.81(9) . . ?
O5 Cu3 N6 159.13(11) . . ?
O5 Cu3 O6 84.38(9) . . ?
N6 Cu3 O6 90.54(11) . . ?
O5 Cu3 N5 92.63(10) . . ?
N6 Cu3 N5 86.66(11) . . ?
O6 Cu3 N5 163.88(12) . . ?
O5 Cu3 N7 104.20(12) . . ?
N6 Cu3 N7 96.41(13) . . ?
O6 Cu3 N7 95.42(12) . . ?
N5 Cu3 N7 100.66(13) . . ?
C7 O1 Cu1 111.3(2) . . ?
C8 O2 Cu1 110.25(18) . . ?
C8 O3 Cu2 108.7(2) . . ?
C13 O4 Cu2 110.4(2) . . ?
C12 O5 Cu3 110.4(2) . . ?
C13 O6 Cu3 109.8(2) . . ?
C3 N1 C4 105.5(3) . . ?
C3 N1 C1 111.5(3) . . ?
C4 N1 C1 111.1(4) . . ?
C3 N1 Cu1 112.9(2) . . ?
C4 N1 Cu1 110.9(3) . . ?
C1 N1 Cu1 105.2(2) . . ?
C6 N2 C5 105.4(3) . . ?
C6 N2 C2 106.0(4) . . ?
C5 N2 C2 116.3(4) . . ?
C6 N2 Cu1 112.2(3) . . ?
C5 N2 Cu1 111.5(2) . . ?
C2 N2 Cu1 105.4(3) . . ?
C7 N3 C9 120.0(3) . . ?
C7 N3 Cu2 112.6(2) . . ?
C9 N3 Cu2 126.5(2) . . ?
C12 N4 C11 120.1(3) . . ?
C12 N4 Cu2 113.0(2) . . ?
C11 N4 Cu2 126.6(2) . . ?
C17 N5 C16 110.4(3) . . ?
C17 N5 C14 108.4(3) . . ?
C16 N5 C14 108.4(3) . . ?
C17 N5 Cu3 110.8(2) . . ?
C16 N5 Cu3 112.2(2) . . ?
C14 N5 Cu3 106.3(2) . . ?
C18 N6 C19 107.8(4) . . ?
C18 N6 C15 113.4(3) . . ?
C19 N6 C15 109.9(3) . . ?
C18 N6 Cu3 110.3(3) . . ?
C19 N6 Cu3 112.8(2) . . ?
C15 N6 Cu3 102.9(2) . . ?
C20 N7 Cu3 149.4(3) . . ?
C2 C1 N1 118.7(4) . . ?
C2 C1 H1 107.6 . . ?
N1 C1 H1 107.6 . . ?
C2 C1 H1A 107.6 . . ?
N1 C1 H1A 107.6 . . ?
H1 C1 H1A 107.1 . . ?
C1 C2 N2 117.4(5) . . ?
C1 C2 H2 107.9 . . ?
N2 C2 H2 107.9 . . ?
C1 C2 H2A 107.9 . . ?
N2 C2 H2A 107.9 . . ?
H2 C2 H2A 107.2 . . ?
N1 C3 H3 109.5 . . ?
N1 C3 H3A 109.5 . . ?
H3 C3 H3A 109.5 . . ?
N1 C3 H3B 109.5 . . ?
H3 C3 H3B 109.5 . . ?
H3A C3 H3B 109.5 . . ?
N1 C4 H4 109.5 . . ?
N1 C4 H4A 109.5 . . ?
H4 C4 H4A 109.5 . . ?
N1 C4 H4B 109.5 . . ?
H4 C4 H4B 109.5 . . ?
H4A C4 H4B 109.5 . . ?
N2 C5 H5 109.5 . . ?
N2 C5 H5A 109.5 . . ?
H5 C5 H5A 109.5 . . ?
N2 C5 H5B 109.5 . . ?
H5 C5 H5B 109.5 . . ?
H5A C5 H5B 109.5 . . ?
N2 C6 H6 109.5 . . ?
N2 C6 H6A 109.5 . . ?
H6 C6 H6A 109.5 . . ?
N2 C6 H6B 109.5 . . ?
H6 C6 H6B 109.5 . . ?
H6A C6 H6B 109.5 . . ?
O1 C7 N3 129.8(3) . . ?
O1 C7 C8 116.6(3) . . ?
N3 C7 C8 113.6(3) . . ?
O3 C8 O2 123.2(3) . . ?
O3 C8 C7 119.8(3) . . ?
O2 C8 C7 117.0(2) . . ?
N3 C9 C10 111.7(3) . . ?
N3 C9 H9 109.3 . . ?
C10 C9 H9 109.3 . . ?
N3 C9 H9A 109.3 . . ?
C10 C9 H9A 109.3 . . ?
H9 C9 H9A 107.9 . . ?
C9 C10 C11 115.7(3) . . ?
C9 C10 H10 108.4 . . ?
C11 C10 H10 108.4 . . ?
C9 C10 H10A 108.4 . . ?
C11 C10 H10A 108.4 . . ?
H10 C10 H10A 107.4 . . ?
N4 C11 C10 112.5(3) . . ?
N4 C11 H11 109.1 . . ?
C10 C11 H11 109.1 . . ?
N4 C11 H11A 109.1 . . ?
C10 C11 H11A 109.1 . . ?
H11 C11 H11A 107.8 . . ?
O5 C12 N4 128.6(3) . . ?
O5 C12 C13 117.3(3) . . ?
N4 C12 C13 114.1(3) . . ?
O4 C13 O6 123.7(3) . . ?
O4 C13 C12 118.5(3) . . ?
O6 C13 C12 117.8(3) . . ?
C15 C14 N5 111.6(3) . . ?
C15 C14 H14 109.3 . . ?
N5 C14 H14 109.3 . . ?
C15 C14 H14A 109.3 . . ?
N5 C14 H14A 109.3 . . ?
H14 C14 H14A 108.0 . . ?
C14 C15 N6 109.5(3) . . ?
C14 C15 H15 109.8 . . ?
N6 C15 H15 109.8 . . ?
C14 C15 H15A 109.8 . . ?
N6 C15 H15A 109.8 . . ?
H15 C15 H15A 108.2 . . ?
N5 C16 H16 109.5 . . ?
N5 C16 H16A 109.5 . . ?
H16 C16 H16A 109.5 . . ?
N5 C16 H16B 109.5 . . ?
H16 C16 H16B 109.5 . . ?
H16A C16 H16B 109.5 . . ?
N5 C17 H17 109.5 . . ?
N5 C17 H17A 109.5 . . ?
H17 C17 H17A 109.5 . . ?
N5 C17 H17B 109.5 . . ?
H17 C17 H17B 109.5 . . ?
H17A C17 H17B 109.5 . . ?
N6 C18 H18 109.5 . . ?
N6 C18 H18A 109.5 . . ?
H18 C18 H18A 109.5 . . ?
N6 C18 H18B 109.5 . . ?
H18 C18 H18B 109.5 . . ?
H18A C18 H18B 109.5 . . ?
N6 C19 H19 109.5 . . ?
N6 C19 H19A 109.5 . . ?
H19 C19 H19A 109.5 . . ?
N6 C19 H19B 109.5 . . ?
H19 C19 H19B 109.5 . . ?
H19A C19 H19B 109.5 . . ?
N7 C20 Se 178.8(3) . . ?
O12 Cl O11 120.7(3) . . ?
O12 Cl O13 118.0(3) . . ?
O11 Cl O13 109.7(3) . . ?
O12 Cl O14 104.9(3) . . ?
O11 Cl O14 101.8(3) . . ?
O13 Cl O14 97.3(3) . . ?

loop_
_geom_bond_atom_site_label_1
_geom_bond_atom_site_label_2
_geom_bond_distance
_geom_bond_site_symmetry_2
_geom_bond_publ_flag
Se C20 1.815(4) . ?
Cu1 O1 1.978(2) . ?
Cu1 N1 1.990(3) . ?
Cu1 N2 2.011(3) . ?
Cu1 O2 2.013(2) . ?
Cu1 O7 2.328(3) . ?
Cu2 N4 1.939(3) . ?
Cu2 N3 1.946(2) . ?
Cu2 O3 1.996(2) . ?
Cu2 O4 1.999(2) . ?
Cu3 O5 1.978(2) . ?
Cu3 N6 2.024(3) . ?
Cu3 O6 2.026(3) . ?
Cu3 N5 2.040(3) . ?
Cu3 N7 2.233(4) . ?
O1 C7 1.275(3) . ?
O2 C8 1.263(3) . ?
O3 C8 1.249(3) . ?
O4 C13 1.248(4) . ?
O5 C12 1.290(4) . ?
O6 C13 1.260(4) . ?
N1 C3 1.458(5) . ?
N1 C4 1.459(5) . ?
N1 C1 1.487(4) . ?
N2 C6 1.453(5) . ?
N2 C5 1.470(5) . ?
N2 C2 1.479(6) . ?
N3 C7 1.283(4) . ?
N3 C9 1.454(4) . ?
N4 C12 1.292(4) . ?
N4 C11 1.442(4) . ?
N5 C17 1.463(5) . ?
N5 C16 1.475(5) . ?
N5 C14 1.499(4) . ?
N6 C18 1.447(6) . ?
N6 C19 1.494(5) . ?
N6 C15 1.496(4) . ?
N7 C20 1.140(5) . ?
C1 C2 1.303(7) . ?
C1 H1 0.9700 . ?
C1 H1A 0.9700 . ?
C2 H2 0.9700 . ?
C2 H2A 0.9700 . ?
C3 H3 0.9600 . ?
C3 H3A 0.9600 . ?
C3 H3B 0.9600 . ?
C4 H4 0.9600 . ?
C4 H4A 0.9600 . ?
C4 H4B 0.9600 . ?
C5 H5 0.9600 . ?
C5 H5A 0.9600 . ?
C5 H5B 0.9600 . ?
C6 H6 0.9600 . ?
C6 H6A 0.9600 . ?
C6 H6B 0.9600 . ?
C7 C8 1.519(4) . ?
C9 C10 1.504(5) . ?
C9 H9 0.9700 . ?
C9 H9A 0.9700 . ?
C10 C11 1.533(5) . ?
C10 H10 0.9700 . ?
C10 H10A 0.9700 . ?
C11 H11 0.9700 . ?
C11 H11A 0.9700 . ?
C12 C13 1.507(4) . ?
C14 C15 1.461(6) . ?
C14 H14 0.9700 . ?
C14 H14A 0.9700 . ?
C15 H15 0.9700 . ?
C15 H15A 0.9700 . ?
C16 H16 0.9600 . ?
C16 H16A 0.9600 . ?
C16 H16B 0.9600 . ?
C17 H17 0.9600 . ?
C17 H17A 0.9600 . ?
C17 H17B 0.9600 . ?
C18 H18 0.9600 . ?
C18 H18A 0.9600 . ?
C18 H18B 0.9600 . ?
C19 H19 0.9600 . ?
C19 H19A 0.9600 . ?
C19 H19B 0.9600 . ?
Cl O12 1.329(4) . ?
Cl O11 1.348(4) . ?
Cl O13 1.387(4) . ?
Cl O14 1.486(4) . ?
